data_9016132
loop_
_publ_author_name
'Leclaire, A.'
'Borel, M.'
'Chardon, J.'
'Raveau, B.'

_publ_section_title
;
 Nonstoichiometry in the Li Mo2 (P O4)3 structure: the molybdenotungsten
 monophosphate Li0.5 Mo W O3 (P O4)2
 _cod_database_code 1001754
;
_journal_name_full 'Materials Research Bulletin'
_journal_page_first 1257
_journal_page_last 1262
_journal_paper_doi 10.1016/0025-5408(96)00116-X
_journal_volume 31
_journal_year 1996
_chemical_formula_sum 'Li Mo1.999 O22 P4 W2.001'
_space_group_IT_number 11
_symmetry_space_group_name_Hall '-P 2yb'
_symmetry_space_group_name_H-M 'P 1 21/m 1'
_cell_angle_alpha 90
_cell_angle_beta 105.97
_cell_angle_gamma 90
_cell_length_a 7.735
_cell_length_b 12.655
_cell_length_c 8.324
_cell_formula_units_Z 2
_cell_volume 783.360
_database_code_amcsd 0014377
_exptl_crystal_density_diffrn 4.420
_cod_duplicate_entry 1001754
_cod_original_formula_sum '(W2.001 Mo1.999) P4 Li O22'
_cod_database_code 9016132
_amcsd_formula_title 'Li0.5 Mo O11 P2 W'

loop_
_space_group_symop_operation_xyz
x,y,z
x,1/2-y,z
-x,1/2+y,-z
-x,-y,-z

loop_
_atom_site_label
_atom_site_fract_x
_atom_site_fract_y
_atom_site_fract_z
_atom_site_occupancy
W1 0.27080 0.50078 0.34735 0.57200
Mo1 0.27080 0.50078 0.34735 0.42800
W2 0.73090 0.25000 0.17450 0.49700
Mo2 0.73090 0.25000 0.17450 0.50300
W3 0.68650 0.75000 0.16980 0.36000
Mo3 0.68650 0.75000 0.16980 0.64000
P1 0.32070 0.25000 0.25010 1.00000
P2 0.81600 0.50640 0.26090 1.00000
P3 0.13950 0.75000 0.40910 1.00000
Li1 0.50000 0.50000 0.00000 1.00000
O1 0.33710 0.51620 0.17130 1.00000
O2 0.50000 0.50000 0.50000 1.00000
O3 0.24470 0.65310 0.38400 1.00000
O4 0.25000 0.34780 0.32900 1.00000
O5 0.00170 0.50200 0.23280 1.00000
O6 0.17920 0.47330 0.56110 1.00000
O7 0.90300 0.25000 0.08800 1.00000
O8 0.54800 0.25000 -0.02400 1.00000
O9 0.70940 0.40750 0.18800 1.00000
O10 0.88900 0.25000 0.41600 1.00000
O11 0.52400 0.25000 0.29600 1.00000
O12 0.62300 0.75000 0.34400 1.00000
O13 0.95500 0.75000 0.28000 1.00000
O14 0.70450 0.59350 0.14500 1.00000
O15 0.76500 0.75000 -0.06100 1.00000

loop_
_cod_related_entry_id
_cod_related_entry_database
_cod_related_entry_code
1 AMCSD 0014377
